data_7023422
loop_
_publ_author_name
'Moore, Stephanie A.'
'Davies, David L.'
'Karim, Marcus M.'
'Nagle, Jeffrey K.'
'Wolf, Michael O.'
'Patrick, Brian O.'

_publ_section_title
;
 Photophysical behaviour of cyclometalated iridium(III) complexes with
 phosphino(terthiophene) ligands.
;
_journal_issue 34
_journal_name_full 'Dalton transactions (Cambridge, England : 2003)'
_journal_page_first 12354
_journal_page_last 12363
_journal_paper_doi 10.1039/c3dt51320c
_journal_volume 42
_journal_year 2013
_chemical_formula_sum 'C44 H35 B Cl4 F4 Ir N4 P S3'
_chemical_formula_weight 1167.72
_chemical_name_systematic
; 
 ? 
;
_space_group_IT_number 19
_symmetry_cell_setting orthorhombic
_symmetry_space_group_name_Hall 'P 2ac 2ab'
_symmetry_space_group_name_H-M 'P 21 21 21'
_atom_sites_solution_hydrogens geom
_atom_sites_solution_primary direct
_atom_sites_solution_secondary difmap
_audit_creation_method SHELXL-97
_cell_angle_alpha 90.00
_cell_angle_beta 90.00
_cell_angle_gamma 90.00
_cell_formula_units_Z 4
_cell_length_a 9.1409(8)
_cell_length_b 20.6403(18)
_cell_length_c 24.406(2)
_cell_measurement_reflns_used 9687
_cell_measurement_temperature 90.0(1)
_cell_measurement_theta_max 30.04
_cell_measurement_theta_min 2.44
_cell_volume 4604.7(7)
_computing_data_collection 'Bruker APEX2'
_computing_molecular_graphics 'Bruker SHELXTL'
_computing_publication_material 'Bruker SHELXTL'
_computing_structure_refinement 'SHELXL-97 (Sheldrick, 2008)'
_diffrn_ambient_temperature 90.0(1)
_diffrn_measured_fraction_theta_full 1.000
_diffrn_measured_fraction_theta_max 1.000
_diffrn_measurement_device_type 'Bruker APEX DUO'
_diffrn_measurement_method 'area detector'
_diffrn_radiation_monochromator graphite
_diffrn_radiation_source 'fine-focus sealed tube'
_diffrn_radiation_type MoK\a
_diffrn_radiation_wavelength 0.71073
_diffrn_reflns_av_R_equivalents 0.0581
_diffrn_reflns_av_sigmaI/netI 0.0392
_diffrn_reflns_limit_h_max 12
_diffrn_reflns_limit_h_min -12
_diffrn_reflns_limit_k_max 29
_diffrn_reflns_limit_k_min -29
_diffrn_reflns_limit_l_max 34
_diffrn_reflns_limit_l_min -34
_diffrn_reflns_number 78800
_diffrn_reflns_theta_full 25.00
_diffrn_reflns_theta_max 30.07
_diffrn_reflns_theta_min 1.67
_exptl_absorpt_coefficient_mu 3.356
_exptl_absorpt_correction_T_max 0.935
_exptl_absorpt_correction_T_min 0.725
_exptl_absorpt_correction_type multi-scan
_exptl_absorpt_process_details 'SADABS (Bruker, 2008)'
_exptl_crystal_colour yellow
_exptl_crystal_density_diffrn 1.684
_exptl_crystal_density_method 'not measured'
_exptl_crystal_description blade
_exptl_crystal_F_000 2304
_exptl_crystal_size_max 0.35
_exptl_crystal_size_mid 0.10
_exptl_crystal_size_min 0.02
_refine_diff_density_max 1.228
_refine_diff_density_min -1.672
_refine_diff_density_rms 0.123
_refine_ls_abs_structure_details 'Flack H D (1983), Acta Cryst. A39, 876-881'
_refine_ls_abs_structure_Flack -0.015(4)
_refine_ls_extinction_method none
_refine_ls_goodness_of_fit_ref 1.036
_refine_ls_hydrogen_treatment constr
_refine_ls_matrix_type full
_refine_ls_number_parameters 611
_refine_ls_number_reflns 13494
_refine_ls_number_restraints 787
_refine_ls_restrained_S_all 1.008
_refine_ls_R_factor_all 0.0358
_refine_ls_R_factor_gt 0.0310
_refine_ls_shift/su_max 0.011
_refine_ls_shift/su_mean 0.000
_refine_ls_structure_factor_coef Fsqd
_refine_ls_weighting_details 'calc w=1/[\s^2^(Fo^2^)+(0.0302P)^2^+10.1927P] where P=(Fo^2^+2Fc^2^)/3'
_refine_ls_weighting_scheme calc
_refine_ls_wR_factor_gt 0.0714
_refine_ls_wR_factor_ref 0.0736
_reflns_number_gt 12620
_reflns_number_total 13494
_reflns_threshold_expression >2sigma(I)
_cod_data_source_file c3dt51320c.txt
_cod_data_source_block mw110
_cod_original_sg_symbol_H-M 'P 212121'
_cod_database_code 7023422

loop_
_symmetry_equiv_pos_as_xyz
'x, y, z'
'x+1/2, -y+1/2, -z'
'-x, y+1/2, -z+1/2'
'-x+1/2, -y, z+1/2'

loop_
_atom_site_label
_atom_site_type_symbol
_atom_site_fract_x
_atom_site_fract_y
_atom_site_fract_z
_atom_site_U_iso_or_equiv
_atom_site_adp_type
_atom_site_occupancy
_atom_site_symmetry_multiplicity
_atom_site_calc_flag
_atom_site_refinement_flags
_atom_site_disorder_assembly
_atom_site_disorder_group
C1 C 0.9513(5) 0.89023(19) 0.69939(17) 0.0202(8) Uani 1 1 d U . .
H1 H 1.0140 0.9008 0.6697 0.024 Uiso 1 1 calc R . .
C2 C 0.9000(4) 0.93276(19) 0.73604(17) 0.0216(8) Uani 1 1 d U . .
H2 H 0.9194 0.9779 0.7339 0.026 Uiso 1 1 calc R . .
C3 C 0.8139(5) 0.90454(19) 0.77862(18) 0.0198(8) Uani 1 1 d U . .
H3 H 0.7716 0.9287 0.8077 0.024 Uiso 1 1 calc R . .
C4 C 0.7986(4) 0.83887(19) 0.77305(16) 0.0153(7) Uani 1 1 d U . .
C5 C 0.7258(4) 0.7941(2) 0.80949(16) 0.0133(7) Uani 1 1 d U . .
C6 C 0.7418(4) 0.72750(18) 0.81653(14) 0.0124(7) Uani 1 1 d U . .
C7 C 0.6546(4) 0.70397(19) 0.86039(15) 0.0134(7) Uani 1 1 d U . .
H7 H 0.6523 0.6596 0.8708 0.016 Uiso 1 1 calc R . .
C8 C 0.5742(4) 0.75084(15) 0.88645(13) 0.0140(7) Uani 1 1 d U . .
C9 C 0.4801(4) 0.74520(19) 0.93426(14) 0.0150(7) Uani 1 1 d U . .
C10 C 0.4312(5) 0.79438(19) 0.96717(15) 0.0181(7) Uani 1 1 d U . .
H10 H 0.4536 0.8388 0.9616 0.022 Uiso 1 1 calc R . .
C11 C 0.3429(5) 0.7709(2) 1.01065(17) 0.0214(8) Uani 1 1 d U . .
H11 H 0.2979 0.7985 1.0368 0.026 Uiso 1 1 calc R . .
C12 C 0.3282(5) 0.7052(2) 1.01155(17) 0.0191(8) Uani 1 1 d U . .
H12 H 0.2742 0.6816 1.0382 0.023 Uiso 1 1 calc R . .
C13 C 0.7660(4) 0.64207(18) 0.72332(15) 0.0161(7) Uani 1 1 d U . .
C14 C 0.6459(5) 0.6743(2) 0.70111(16) 0.0181(8) Uani 1 1 d U . .
H14 H 0.6086 0.7122 0.7181 0.022 Uiso 1 1 calc R . .
C15 C 0.5811(6) 0.6501(2) 0.65364(17) 0.0266(9) Uani 1 1 d U . .
H15 H 0.4994 0.6720 0.6383 0.032 Uiso 1 1 calc R . .
C16 C 0.6332(5) 0.5955(2) 0.62889(19) 0.0289(10) Uani 1 1 d U . .
H16 H 0.5871 0.5794 0.5968 0.035 Uiso 1 1 calc R . .
C17 C 0.7537(6) 0.5631(2) 0.65056(19) 0.0287(10) Uani 1 1 d U . .
H17 H 0.7897 0.5251 0.6333 0.034 Uiso 1 1 calc R . .
C18 C 0.8209(5) 0.5866(2) 0.69745(18) 0.0212(8) Uani 1 1 d U . .
H18 H 0.9041 0.5650 0.7120 0.025 Uiso 1 1 calc R . .
C19 C 0.8961(4) 0.61070(18) 0.82823(16) 0.0161(8) Uani 1 1 d U . .
C20 C 0.8133(5) 0.5547(2) 0.82714(17) 0.0182(8) Uani 1 1 d U . .
H20 H 0.7466 0.5473 0.7979 0.022 Uiso 1 1 calc R . .
C21 C 0.8276(5) 0.5089(2) 0.86883(19) 0.0248(9) Uani 1 1 d U . .
H21 H 0.7716 0.4701 0.8678 0.030 Uiso 1 1 calc R . .
C22 C 0.9237(6) 0.5201(2) 0.91179(17) 0.0281(9) Uani 1 1 d U . .
H22 H 0.9335 0.4889 0.9402 0.034 Uiso 1 1 calc R . .
C23 C 1.0046(6) 0.5762(2) 0.91351(19) 0.0277(10) Uani 1 1 d U . .
H23 H 1.0686 0.5842 0.9434 0.033 Uiso 1 1 calc R . .
C24 C 0.9927(5) 0.6212(2) 0.87131(17) 0.0200(8) Uani 1 1 d U . .
H24 H 1.0509 0.6593 0.8719 0.024 Uiso 1 1 calc R . .
C25 C 1.0084(5) 0.6914(2) 0.62428(17) 0.0220(9) Uani 1 1 d U . .
H25 H 0.9380 0.7230 0.6141 0.026 Uiso 1 1 calc R . .
C26 C 1.0644(6) 0.6440(2) 0.58979(16) 0.0272(9) Uani 1 1 d U . .
H26 H 1.0400 0.6373 0.5524 0.033 Uiso 1 1 calc R . .
C27 C 1.1625(6) 0.6084(2) 0.62047(18) 0.0264(10) Uani 1 1 d U . .
H27 H 1.2186 0.5724 0.6083 0.032 Uiso 1 1 calc R . .
C28 C 1.2424(4) 0.62151(18) 0.72001(16) 0.0152(7) Uani 1 1 d U . .
C29 C 1.3332(5) 0.5683(2) 0.72389(19) 0.0208(8) Uani 1 1 d U . .
H29 H 1.3450 0.5395 0.6938 0.025 Uiso 1 1 calc R . .
C30 C 1.4068(5) 0.55780(19) 0.77278(18) 0.0221(8) Uani 1 1 d U . .
H30 H 1.4678 0.5209 0.7769 0.027 Uiso 1 1 calc R . .
C31 C 1.3913(4) 0.6012(2) 0.81559(18) 0.0205(8) Uani 1 1 d U . .
H31 H 1.4428 0.5942 0.8489 0.025 Uiso 1 1 calc R . .
C32 C 1.3003(4) 0.65538(19) 0.81030(17) 0.0171(8) Uani 1 1 d U . .
H32 H 1.2932 0.6854 0.8397 0.021 Uiso 1 1 calc R . .
C33 C 1.2196(4) 0.66593(17) 0.76239(15) 0.0145(7) Uani 1 1 d U . .
C34 C 1.2444(4) 0.79180(19) 0.71728(16) 0.0151(7) Uani 1 1 d U . .
C35 C 1.3158(5) 0.7905(2) 0.66680(17) 0.0203(8) Uani 1 1 d U . .
H35 H 1.2861 0.7598 0.6400 0.024 Uiso 1 1 calc R . .
C36 C 1.4293(6) 0.8329(2) 0.65462(16) 0.0231(8) Uani 1 1 d U . .
H36 H 1.4755 0.8311 0.6198 0.028 Uiso 1 1 calc R . .
C37 C 1.4751(5) 0.8778(2) 0.69318(18) 0.0222(9) Uani 1 1 d U . .
H37 H 1.5533 0.9065 0.6848 0.027 Uiso 1 1 calc R . .
C38 C 1.4069(4) 0.88112(17) 0.74432(17) 0.0196(7) Uani 1 1 d U . .
H38 H 1.4365 0.9119 0.7710 0.024 Uiso 1 1 calc R . .
C39 C 1.2946(4) 0.83777(17) 0.75461(17) 0.0159(7) Uani 1 1 d U . .
C40 C 1.2369(5) 0.8724(2) 0.85266(16) 0.0175(8) Uani 1 1 d U . .
H40 H 1.3045 0.9068 0.8582 0.021 Uiso 1 1 calc R . .
C41 C 1.1369(5) 0.8499(2) 0.88981(17) 0.0195(8) Uani 1 1 d U . .
H41 H 1.1214 0.8654 0.9260 0.023 Uiso 1 1 calc R . .
C42 C 1.0621(5) 0.79942(18) 0.86366(14) 0.0163(7) Uani 1 1 d U . .
H42 H 0.9860 0.7745 0.8797 0.020 Uiso 1 1 calc R . .
C43 C 0.9604(14) 0.3283(5) 1.0057(4) 0.103(4) Uani 1 1 d U . .
H43A H 0.8856 0.3245 1.0348 0.124 Uiso 1 1 calc R . .
H43B H 1.0162 0.3686 1.0127 0.124 Uiso 1 1 calc R . .
N1 N 1.0683(4) 0.68568(15) 0.67383(12) 0.0166(6) Uani 1 1 d U . .
N2 N 1.1633(4) 0.63504(16) 0.67160(14) 0.0178(7) Uani 1 1 d U . .
N3 N 1.2216(4) 0.83657(16) 0.80633(13) 0.0148(6) Uani 1 1 d U . .
N4 N 1.1132(4) 0.79145(15) 0.81292(13) 0.0128(6) Uani 1 1 d U . .
F1 F 0.1010(3) 0.46890(11) 1.03719(10) 0.0246(6) Uani 1 1 d U . .
F2 F 0.1703(3) 0.57441(12) 1.03425(11) 0.0249(6) Uani 1 1 d U . .
F3 F -0.0546(4) 0.54784(14) 1.06640(13) 0.0375(7) Uani 1 1 d U . .
F4 F 0.1478(4) 0.52346(14) 1.11601(12) 0.0463(9) Uani 1 1 d U . .
P1 P 0.87004(11) 0.67696(5) 0.77958(4) 0.01179(17) Uani 1 1 d U . .
S1 S 0.88693(10) 0.81277(5) 0.71378(4) 0.01449(18) Uani 1 1 d U . .
S2 S 0.60290(10) 0.82530(5) 0.85645(4) 0.01491(18) Uani 1 1 d U . .
S3 S 0.42136(14) 0.67088(5) 0.95766(4) 0.02028(19) Uani 1 1 d U . .
Cl1 Cl 0.8725(3) 0.33639(10) 0.94431(9) 0.0796(7) Uani 1 1 d U . .
Cl2 Cl 1.0782(4) 0.26386(11) 1.01134(9) 0.1070(10) Uani 1 1 d U . .
Ir1 Ir 1.072598(15) 0.736279(6) 0.745024(5) 0.01133(3) Uani 1 1 d U . .
B1 B 0.0915(6) 0.5292(2) 1.06338(18) 0.0187(9) Uiso 1 1 d U . .
Cl3 Cl 0.5052(4) 0.48481(19) 0.9422(2) 0.0464(10) Uani 0.52 1 d PDU A 1
Cl4 Cl 0.2647(5) 0.39282(17) 0.9318(2) 0.0376(8) Uani 0.52 1 d PDU A 1
C44 C 0.3147(9) 0.4754(4) 0.9339(6) 0.037(3) Uani 0.52 1 d PDU A 1
H44A H 0.2836 0.4967 0.8995 0.044 Uiso 0.52 1 calc PR A 1
H44B H 0.2634 0.4968 0.9647 0.044 Uiso 0.52 1 calc PR A 1
Cl3B Cl 0.6264(8) 0.5024(4) 1.0140(3) 0.0647(19) Uani 0.26 1 d PDU B 2
C44B C 0.4422(14) 0.4952(11) 0.9934(5) 0.073(9) Uani 0.26 1 d PDU B 2
H44C H 0.3959 0.4592 1.0140 0.088 Uiso 0.26 1 calc PR B 2
H44D H 0.3894 0.5356 1.0027 0.088 Uiso 0.26 1 calc PR B 2
Cl4B Cl 0.4248(15) 0.4803(6) 0.9226(3) 0.096(4) Uani 0.26 1 d PDU B 2
Cl3C Cl 0.502(2) 0.4687(9) 0.9581(9) 0.141(10) Uani 0.22 1 d PDU C 3
Cl4C Cl 0.251(2) 0.3870(14) 0.9305(9) 0.178(12) Uani 0.22 1 d PDU C 3
C44C C 0.311(2) 0.4656(13) 0.948(2) 0.078(14) Uani 0.22 1 d PDU C 3
H44E H 0.2605 0.4797 0.9817 0.094 Uiso 0.22 1 calc PR C 3
H44F H 0.2835 0.4960 0.9182 0.094 Uiso 0.22 1 calc PR C 3

loop_
_atom_site_aniso_label
_atom_site_aniso_U_11
_atom_site_aniso_U_22
_atom_site_aniso_U_33
_atom_site_aniso_U_23
_atom_site_aniso_U_13
_atom_site_aniso_U_12
C1 0.020(2) 0.0191(19) 0.0216(19) 0.0087(14) 0.0057(15) -0.0008(16)
C2 0.023(2) 0.0166(17) 0.026(2) 0.0063(14) 0.0055(15) 0.0010(15)
C3 0.021(2) 0.0130(17) 0.025(2) 0.0022(15) 0.0053(16) 0.0004(15)
C4 0.0149(17) 0.0152(17) 0.0156(17) 0.0009(13) 0.0029(14) 0.0014(14)
C5 0.0117(16) 0.0159(17) 0.0123(17) 0.0004(14) -0.0025(14) 0.0019(15)
C6 0.0102(15) 0.0140(17) 0.0130(15) 0.0012(13) 0.0012(12) -0.0015(13)
C7 0.0121(17) 0.0149(17) 0.0132(17) 0.0017(13) -0.0022(13) -0.0033(14)
C8 0.0132(15) 0.0144(17) 0.0144(14) 0.0012(10) -0.0009(14) -0.0021(14)
C9 0.0132(15) 0.022(2) 0.0093(14) 0.0018(13) 0.0002(12) -0.0042(14)
C10 0.0149(16) 0.0195(17) 0.0200(17) -0.0011(14) 0.0005(17) -0.0007(17)
C11 0.0207(19) 0.022(2) 0.0211(19) -0.0030(17) 0.0090(15) 0.0066(18)
C12 0.022(2) 0.025(2) 0.0107(17) 0.0031(15) 0.0010(14) -0.0045(17)
C13 0.0191(19) 0.0158(17) 0.0135(16) -0.0018(13) 0.0028(14) -0.0061(15)
C14 0.0200(19) 0.0192(19) 0.0153(18) 0.0010(14) 0.0001(15) -0.0046(16)
C15 0.022(2) 0.036(2) 0.0222(19) 0.0023(16) -0.0047(19) -0.011(2)
C16 0.031(2) 0.034(2) 0.022(2) -0.0042(18) -0.0027(18) -0.019(2)
C17 0.038(3) 0.024(2) 0.024(2) -0.0060(17) 0.0035(19) -0.014(2)
C18 0.026(2) 0.0157(19) 0.022(2) -0.0029(15) 0.0033(16) -0.0018(17)
C19 0.0166(19) 0.0143(16) 0.0173(17) 0.0017(13) 0.0050(14) 0.0037(14)
C20 0.018(2) 0.0182(19) 0.0190(19) 0.0037(15) 0.0035(15) 0.0012(15)
C21 0.026(2) 0.018(2) 0.030(2) 0.0061(17) 0.0088(18) 0.0011(17)
C22 0.035(2) 0.025(2) 0.0244(19) 0.0117(16) 0.002(2) 0.006(2)
C23 0.033(3) 0.028(2) 0.022(2) 0.0066(18) -0.0031(18) 0.007(2)
C24 0.022(2) 0.0193(19) 0.0183(19) 0.0024(15) 0.0004(15) 0.0026(16)
C25 0.030(2) 0.022(2) 0.0142(18) -0.0001(15) -0.0009(16) -0.0067(18)
C26 0.041(3) 0.030(2) 0.0111(16) -0.0053(14) 0.002(2) -0.001(2)
C27 0.039(3) 0.024(2) 0.016(2) -0.0075(16) 0.0047(18) -0.005(2)
C28 0.0133(17) 0.0152(17) 0.0172(18) -0.0021(13) 0.0024(14) -0.0027(14)
C29 0.0179(19) 0.0147(18) 0.030(2) -0.0067(16) 0.0062(16) -0.0025(15)
C30 0.017(2) 0.0140(17) 0.035(2) -0.0022(15) 0.0029(16) -0.0006(16)
C31 0.0148(19) 0.0204(19) 0.026(2) 0.0001(16) -0.0055(15) -0.0011(15)
C32 0.0113(17) 0.0172(18) 0.023(2) -0.0039(15) -0.0024(14) -0.0024(15)
C33 0.0104(15) 0.0159(16) 0.0172(18) -0.0009(13) 0.0033(14) -0.0018(13)
C34 0.0135(17) 0.0139(16) 0.0179(18) -0.0001(14) 0.0006(14) 0.0006(14)
C35 0.021(2) 0.0208(19) 0.0188(19) -0.0001(15) 0.0020(15) -0.0033(17)
C36 0.024(2) 0.0242(19) 0.0206(18) 0.0028(14) 0.0052(19) -0.006(2)
C37 0.0189(19) 0.023(2) 0.025(2) 0.0043(16) 0.0034(16) -0.0058(16)
C38 0.0194(18) 0.0144(15) 0.0251(19) 0.0010(15) -0.0026(17) -0.0036(13)
C39 0.0150(15) 0.0152(15) 0.0175(18) 0.0048(15) 0.0021(16) 0.0014(13)
C40 0.0181(19) 0.0185(18) 0.0161(18) -0.0038(14) -0.0065(15) -0.0012(15)
C41 0.021(2) 0.023(2) 0.0146(18) -0.0047(15) -0.0029(15) 0.0035(17)
C42 0.0131(17) 0.0190(17) 0.0168(16) -0.0008(13) 0.0003(15) 0.0025(16)
C43 0.161(11) 0.083(6) 0.066(5) 0.019(5) -0.042(7) -0.008(7)
N1 0.0193(15) 0.0139(14) 0.0166(14) -0.0001(11) 0.0039(15) -0.0015(15)
N2 0.0213(17) 0.0158(16) 0.0162(16) -0.0056(12) 0.0040(13) -0.0021(13)
N3 0.0147(15) 0.0142(15) 0.0156(15) -0.0013(12) -0.0009(12) -0.0007(13)
N4 0.0143(15) 0.0112(13) 0.0129(14) 0.0001(11) -0.0001(11) -0.0008(12)
F1 0.0344(16) 0.0146(11) 0.0247(12) -0.0031(9) 0.0024(11) -0.0015(11)
F2 0.0289(14) 0.0186(12) 0.0272(14) 0.0047(10) 0.0023(11) -0.0038(11)
F3 0.0333(17) 0.0246(14) 0.0546(19) -0.0030(12) 0.0167(15) 0.0014(13)
F4 0.093(3) 0.0211(14) 0.0246(15) 0.0059(11) -0.0232(16) -0.0034(16)
P1 0.0117(4) 0.0120(4) 0.0116(4) 0.0003(3) 0.0008(3) -0.0009(4)
S1 0.0153(4) 0.0138(4) 0.0144(4) 0.0029(3) 0.0016(3) -0.0007(3)
S2 0.0150(5) 0.0141(4) 0.0156(4) 0.0015(3) 0.0029(3) 0.0015(3)
S3 0.0264(5) 0.0165(4) 0.0178(4) -0.0002(3) 0.0067(5) -0.0057(4)
Cl1 0.1145(19) 0.0578(11) 0.0664(12) -0.0056(9) 0.0016(12) -0.0080(12)
Cl2 0.193(3) 0.0601(11) 0.0683(12) 0.0019(11) -0.0506(17) -0.017(2)
Ir1 0.01125(5) 0.01207(5) 0.01066(5) -0.00091(5) 0.00120(5) -0.00155(5)
Cl3 0.0310(16) 0.0340(16) 0.074(3) -0.0068(19) 0.0098(17) 0.0045(13)
Cl4 0.0309(17) 0.0389(14) 0.043(2) -0.0137(13) 0.0135(15) 0.0002(14)
C44 0.036(6) 0.047(6) 0.029(6) 0.019(5) 0.024(5) 0.019(5)
Cl3B 0.061(4) 0.073(5) 0.060(4) 0.008(3) 0.010(3) 0.019(4)
C44B 0.09(2) 0.054(14) 0.074(17) 0.043(13) 0.067(17) 0.027(15)
Cl4B 0.133(11) 0.085(7) 0.071(6) -0.012(5) 0.041(8) -0.017(9)
Cl3C 0.142(16) 0.127(14) 0.152(17) 0.085(12) 0.093(13) 0.045(11)
Cl4C 0.109(15) 0.35(3) 0.077(12) -0.079(15) 0.005(11) 0.107(17)
C44C 0.06(2) 0.10(2) 0.07(3) 0.01(2) 0.021(19) 0.01(2)

loop_
_atom_type_symbol
_atom_type_description
_atom_type_scat_dispersion_real
_atom_type_scat_dispersion_imag
_atom_type_scat_source
C C 0.0033 0.0016 'International Tables Vol C Tables 4.2.6.8 and 6.1.1.4'
H H 0.0000 0.0000 'International Tables Vol C Tables 4.2.6.8 and 6.1.1.4'
N N 0.0061 0.0033 'International Tables Vol C Tables 4.2.6.8 and 6.1.1.4'
F F 0.0171 0.0103 'International Tables Vol C Tables 4.2.6.8 and 6.1.1.4'
P P 0.1023 0.0942 'International Tables Vol C Tables 4.2.6.8 and 6.1.1.4'
S S 0.1246 0.1234 'International Tables Vol C Tables 4.2.6.8 and 6.1.1.4'
Cl Cl 0.1484 0.1585 'International Tables Vol C Tables 4.2.6.8 and 6.1.1.4'
Ir Ir -1.4442 7.9887 'International Tables Vol C Tables 4.2.6.8 and 6.1.1.4'
B B 0.0013 0.0007 'International Tables Vol C Tables 4.2.6.8 and 6.1.1.4'

loop_
_geom_angle_atom_site_label_1
_geom_angle_atom_site_label_2
_geom_angle_atom_site_label_3
_geom_angle
C2 C1 S1 110.5(3)
C2 C1 H1 124.8
S1 C1 H1 124.8
C1 C2 C3 114.3(4)
C1 C2 H2 122.8
C3 C2 H2 122.8
C4 C3 C2 112.8(4)
C4 C3 H3 123.6
C2 C3 H3 123.6
C3 C4 C5 128.3(4)
C3 C4 S1 109.9(3)
C5 C4 S1 121.8(3)
C6 C5 C4 131.2(4)
C6 C5 S2 110.7(3)
C4 C5 S2 117.9(3)
C5 C6 C7 111.8(3)
C5 C6 P1 125.1(3)
C7 C6 P1 122.8(3)
C8 C7 C6 114.1(3)
C8 C7 H7 122.9
C6 C7 H7 122.9
C7 C8 C9 129.3(3)
C7 C8 S2 110.5(3)
C9 C8 S2 120.2(3)
C10 C9 C8 127.2(4)
C10 C9 S3 111.3(3)
C8 C9 S3 121.4(3)
C9 C10 C11 111.8(4)
C9 C10 H10 124.1
C11 C10 H10 124.1
C12 C11 C10 114.1(4)
C12 C11 H11 123.0
C10 C11 H11 123.0
C11 C12 S3 110.4(3)
C11 C12 H12 124.8
S3 C12 H12 124.8
C14 C13 C18 119.8(4)
C14 C13 P1 121.1(3)
C18 C13 P1 118.5(3)
C13 C14 C15 119.2(4)
C13 C14 H14 120.4
C15 C14 H14 120.4
C16 C15 C14 121.0(5)
C16 C15 H15 119.5
C14 C15 H15 119.5
C15 C16 C17 120.3(4)
C15 C16 H16 119.8
C17 C16 H16 119.8
C18 C17 C16 119.8(4)
C18 C17 H17 120.1
C16 C17 H17 120.1
C17 C18 C13 119.9(4)
C17 C18 H18 120.0
C13 C18 H18 120.0
C20 C19 C24 119.5(4)
C20 C19 P1 122.8(3)
C24 C19 P1 117.2(3)
C19 C20 C21 120.1(4)
C19 C20 H20 119.9
C21 C20 H20 119.9
C22 C21 C20 119.8(4)
C22 C21 H21 120.1
C20 C21 H21 120.1
C23 C22 C21 120.3(4)
C23 C22 H22 119.8
C21 C22 H22 119.8
C22 C23 C24 119.8(4)
C22 C23 H23 120.1
C24 C23 H23 120.1
C19 C24 C23 120.4(4)
C19 C24 H24 119.8
C23 C24 H24 119.8
N1 C25 C26 109.7(4)
N1 C25 H25 125.2
C26 C25 H25 125.2
C27 C26 C25 106.6(4)
C27 C26 H26 126.7
C25 C26 H26 126.7
N2 C27 C26 106.6(4)
N2 C27 H27 126.7
C26 C27 H27 126.7
C29 C28 C33 124.1(4)
C29 C28 N2 121.5(4)
C33 C28 N2 114.4(3)
C28 C29 C30 118.4(4)
C28 C29 H29 120.8
C30 C29 H29 120.8
C31 C30 C29 120.0(4)
C31 C30 H30 120.0
C29 C30 H30 120.0
C30 C31 C32 120.6(4)
C30 C31 H31 119.7
C32 C31 H31 119.7
C33 C32 C31 121.0(4)
C33 C32 H32 119.5
C31 C32 H32 119.5
C28 C33 C32 115.9(3)
C28 C33 Ir1 114.5(3)
C32 C33 Ir1 129.5(3)
C39 C34 C35 115.9(4)
C39 C34 Ir1 114.5(3)
C35 C34 Ir1 129.6(3)
C36 C35 C34 121.8(4)
C36 C35 H35 119.1
C34 C35 H35 119.1
C37 C36 C35 120.1(4)
C37 C36 H36 119.9
C35 C36 H36 119.9
C36 C37 C38 120.3(4)
C36 C37 H37 119.8
C38 C37 H37 119.8
C39 C38 C37 117.5(4)
C39 C38 H38 121.3
C37 C38 H38 121.3
C38 C39 C34 124.4(4)
C38 C39 N3 121.2(4)
C34 C39 N3 114.4(3)
N3 C40 C41 107.3(4)
N3 C40 H40 126.3
C41 C40 H40 126.3
C40 C41 C42 106.1(4)
C40 C41 H41 127.0
C42 C41 H41 127.0
N4 C42 C41 110.1(4)
N4 C42 H42 124.9
C41 C42 H42 124.9
Cl1 C43 Cl2 116.2(6)
Cl1 C43 H43A 108.2
Cl2 C43 H43A 108.2
Cl1 C43 H43B 108.2
Cl2 C43 H43B 108.2
H43A C43 H43B 107.4
C25 N1 N2 107.1(3)
C25 N1 Ir1 137.7(3)
N2 N1 Ir1 114.7(2)
N1 N2 C27 110.1(4)
N1 N2 C28 116.4(3)
C27 N2 C28 133.5(4)
C40 N3 N4 110.3(3)
C40 N3 C39 132.7(3)
N4 N3 C39 117.0(3)
C42 N4 N3 106.2(3)
C42 N4 Ir1 139.2(3)
N3 N4 Ir1 114.5(2)
C6 P1 C13 105.41(18)
C6 P1 C19 101.08(17)
C13 P1 C19 105.22(18)
C6 P1 Ir1 112.64(12)
C13 P1 Ir1 110.10(13)
C19 P1 Ir1 121.01(13)
C1 S1 C4 92.31(19)
C1 S1 Ir1 115.00(15)
C4 S1 Ir1 105.25(13)
C8 S2 C5 92.76(19)
C12 S3 C9 92.4(2)
C33 Ir1 N1 79.78(15)
C33 Ir1 N4 96.28(14)
N1 Ir1 N4 170.01(14)
C33 Ir1 C34 87.81(15)
N1 Ir1 C34 91.12(15)
N4 Ir1 C34 79.51(14)
C33 Ir1 P1 94.21(11)
N1 Ir1 P1 91.36(10)
N4 Ir1 P1 98.11(9)
C34 Ir1 P1 177.05(11)
C33 Ir1 S1 172.62(11)
N1 Ir1 S1 92.99(10)
N4 Ir1 S1 91.10(9)
C34 Ir1 S1 93.87(11)
P1 Ir1 S1 84.39(3)
F2 B1 F4 109.9(4)
F2 B1 F3 110.0(4)
F4 B1 F3 109.3(4)
F2 B1 F1 109.5(3)
F4 B1 F1 108.9(3)
F3 B1 F1 109.2(4)
Cl3 C44 Cl4 111.4(6)
Cl3 C44 H44A 109.3
Cl4 C44 H44A 109.3
Cl3 C44 H44B 109.3
Cl4 C44 H44B 109.3
H44A C44 H44B 108.0
Cl4B C44B Cl3B 112.3(8)
Cl4B C44B H44C 109.1
Cl3B C44B H44C 109.1
Cl4B C44B H44D 109.1
Cl3B C44B H44D 109.1
H44C C44B H44D 107.9
Cl4C C44C Cl3C 112.1(9)
Cl4C C44C H44E 109.2
Cl3C C44C H44E 109.2
Cl4C C44C H44F 109.2
Cl3C C44C H44F 109.2
H44E C44C H44F 107.9

loop_
_geom_bond_atom_site_label_1
_geom_bond_atom_site_label_2
_geom_bond_distance
C1 C2 1.338(6)
C1 S1 1.739(4)
C1 H1 0.9500
C2 C3 1.428(6)
C2 H2 0.9500
C3 C4 1.369(5)
C3 H3 0.9500
C4 C5 1.445(5)
C4 S1 1.742(4)
C5 C6 1.393(5)
C5 S2 1.730(4)
C6 C7 1.420(5)
C6 P1 1.810(4)
C7 C8 1.372(5)
C7 H7 0.9500
C8 C9 1.454(5)
C8 S2 1.722(3)
C9 C10 1.369(5)
C9 S3 1.722(4)
C10 C11 1.419(6)
C10 H10 0.9500
C11 C12 1.364(6)
C11 H11 0.9500
C12 S3 1.719(4)
C12 H12 0.9500
C13 C14 1.393(6)
C13 C18 1.401(6)
C13 P1 1.819(4)
C14 C15 1.393(6)
C14 H14 0.9500
C15 C16 1.366(7)
C15 H15 0.9500
C16 C17 1.392(7)
C16 H16 0.9500
C17 C18 1.386(6)
C17 H17 0.9500
C18 H18 0.9500
C19 C20 1.382(6)
C19 C24 1.390(6)
C19 P1 1.827(4)
C20 C21 1.395(6)
C20 H20 0.9500
C21 C22 1.387(7)
C21 H21 0.9500
C22 C23 1.374(7)
C22 H22 0.9500
C23 C24 1.392(6)
C23 H23 0.9500
C24 H24 0.9500
C25 N1 1.333(5)
C25 C26 1.389(6)
C25 H25 0.9500
C26 C27 1.379(7)
C26 H26 0.9500
C27 N2 1.364(5)
C27 H27 0.9500
C28 C29 1.380(6)
C28 C33 1.398(5)
C28 N2 1.413(5)
C29 C30 1.386(6)
C29 H29 0.9500
C30 C31 1.383(6)
C30 H30 0.9500
C31 C32 1.400(6)
C31 H31 0.9500
C32 C33 1.400(5)
C32 H32 0.9500
C33 Ir1 2.023(4)
C34 C39 1.393(5)
C34 C35 1.394(6)
C34 Ir1 2.059(4)
C35 C36 1.390(6)
C35 H35 0.9500
C36 C37 1.386(6)
C36 H36 0.9500
C37 C38 1.397(6)
C37 H37 0.9500
C38 C39 1.385(5)
C38 H38 0.9500
C39 N3 1.428(5)
C40 N3 1.359(5)
C40 C41 1.368(6)
C40 H40 0.9500
C41 C42 1.401(6)
C41 H41 0.9500
C42 N4 1.334(5)
C42 H42 0.9500
C43 Cl1 1.708(9)
C43 Cl2 1.717(11)
C43 H43A 0.9900
C43 H43B 0.9900
N1 N2 1.360(5)
N1 Ir1 2.028(3)
N3 N4 1.369(5)
N4 Ir1 2.045(3)
F1 B1 1.401(5)
F2 B1 1.377(5)
F3 B1 1.392(6)
F4 B1 1.389(5)
P1 Ir1 2.3746(10)
S1 Ir1 2.4402(10)
Cl3 C44 1.764(7)
Cl4 C44 1.765(7)
C44 H44A 0.9900
C44 H44B 0.9900
Cl3B C44B 1.763(9)
C44B Cl4B 1.762(9)
C44B H44C 0.9900
C44B H44D 0.9900
Cl3C C44C 1.763(9)
Cl4C C44C 1.763(9)
C44C H44E 0.9900
C44C H44F 0.9900

loop_
_geom_torsion_atom_site_label_1
_geom_torsion_atom_site_label_2
_geom_torsion_atom_site_label_3
_geom_torsion_atom_site_label_4
_geom_torsion
S1 C1 C2 C3 3.1(5)
C1 C2 C3 C4 -0.9(6)
C2 C3 C4 C5 176.6(4)
C2 C3 C4 S1 -1.7(5)
C3 C4 C5 C6 -157.5(4)
S1 C4 C5 C6 20.6(6)
C3 C4 C5 S2 18.4(6)
S1 C4 C5 S2 -163.4(2)
C4 C5 C6 C7 175.5(4)
S2 C5 C6 C7 -0.7(4)
C4 C5 C6 P1 1.2(6)
S2 C5 C6 P1 -175.0(2)
C5 C6 C7 C8 -0.1(5)
P1 C6 C7 C8 174.3(3)
C6 C7 C8 C9 -176.4(4)
C6 C7 C8 S2 0.8(4)
C7 C8 C9 C10 162.2(4)
S2 C8 C9 C10 -14.8(6)
C7 C8 C9 S3 -15.3(6)
S2 C8 C9 S3 167.7(2)
C8 C9 C10 C11 -179.1(4)
S3 C9 C10 C11 -1.4(5)
C9 C10 C11 C12 1.6(6)
C10 C11 C12 S3 -1.0(5)
C18 C13 C14 C15 0.7(6)
P1 C13 C14 C15 171.7(3)
C13 C14 C15 C16 0.3(6)
C14 C15 C16 C17 -0.6(7)
C15 C16 C17 C18 0.0(7)
C16 C17 C18 C13 1.0(7)
C14 C13 C18 C17 -1.3(6)
P1 C13 C18 C17 -172.6(3)
C24 C19 C20 C21 -0.4(6)
P1 C19 C20 C21 -173.1(3)
C19 C20 C21 C22 0.8(6)
C20 C21 C22 C23 0.1(7)
C21 C22 C23 C24 -1.5(7)
C20 C19 C24 C23 -0.9(6)
P1 C19 C24 C23 172.1(3)
C22 C23 C24 C19 1.9(7)
N1 C25 C26 C27 0.0(5)
C25 C26 C27 N2 -0.2(5)
C33 C28 C29 C30 0.0(6)
N2 C28 C29 C30 -179.6(4)
C28 C29 C30 C31 -1.8(6)
C29 C30 C31 C32 0.8(6)
C30 C31 C32 C33 2.0(6)
C29 C28 C33 C32 2.6(6)
N2 C28 C33 C32 -177.8(3)
C29 C28 C33 Ir1 -177.2(3)
N2 C28 C33 Ir1 2.5(4)
C31 C32 C33 C28 -3.5(6)
C31 C32 C33 Ir1 176.2(3)
C39 C34 C35 C36 -0.5(6)
Ir1 C34 C35 C36 178.7(3)
C34 C35 C36 C37 0.4(7)
C35 C36 C37 C38 -0.5(7)
C36 C37 C38 C39 0.6(6)
C37 C38 C39 C34 -0.7(6)
C37 C38 C39 N3 178.3(4)
C35 C34 C39 C38 0.6(6)
Ir1 C34 C39 C38 -178.7(3)
C35 C34 C39 N3 -178.4(3)
Ir1 C34 C39 N3 2.3(4)
N3 C40 C41 C42 0.0(5)
C40 C41 C42 N4 -0.2(5)
C26 C25 N1 N2 0.2(5)
C26 C25 N1 Ir1 171.5(4)
C25 N1 N2 C27 -0.4(5)
Ir1 N1 N2 C27 -173.9(3)
C25 N1 N2 C28 178.4(3)
Ir1 N1 N2 C28 4.9(4)
C26 C27 N2 N1 0.4(5)
C26 C27 N2 C28 -178.1(4)
C29 C28 N2 N1 174.9(4)
C33 C28 N2 N1 -4.8(5)
C29 C28 N2 C27 -6.7(7)
C33 C28 N2 C27 173.6(4)
C41 C40 N3 N4 0.1(5)
C41 C40 N3 C39 179.9(4)
C38 C39 N3 C40 1.1(6)
C34 C39 N3 C40 -179.8(4)
C38 C39 N3 N4 -179.1(3)
C34 C39 N3 N4 -0.1(5)
C41 C42 N4 N3 0.3(4)
C41 C42 N4 Ir1 -176.8(3)
C40 N3 N4 C42 -0.3(4)
C39 N3 N4 C42 179.9(3)
C40 N3 N4 Ir1 177.6(3)
C39 N3 N4 Ir1 -2.2(4)
C5 C6 P1 C13 -96.6(4)
C7 C6 P1 C13 89.8(3)
C5 C6 P1 C19 154.1(3)
C7 C6 P1 C19 -19.6(4)
C5 C6 P1 Ir1 23.5(4)
C7 C6 P1 Ir1 -150.2(3)
C14 C13 P1 C6 28.0(4)
C18 C13 P1 C6 -161.0(3)
C14 C13 P1 C19 134.3(3)
C18 C13 P1 C19 -54.6(4)
C14 C13 P1 Ir1 -93.8(3)
C18 C13 P1 Ir1 77.3(3)
C20 C19 P1 C6 92.3(3)
C24 C19 P1 C6 -80.6(3)
C20 C19 P1 C13 -17.2(4)
C24 C19 P1 C13 169.9(3)
C20 C19 P1 Ir1 -142.6(3)
C24 C19 P1 Ir1 44.6(4)
C2 C1 S1 C4 -3.5(3)
C2 C1 S1 Ir1 -111.5(3)
C3 C4 S1 C1 3.0(3)
C5 C4 S1 C1 -175.5(3)
C3 C4 S1 Ir1 119.7(3)
C5 C4 S1 Ir1 -58.8(3)
C7 C8 S2 C5 -1.0(3)
C9 C8 S2 C5 176.5(3)
C6 C5 S2 C8 1.0(3)
C4 C5 S2 C8 -175.7(3)
C11 C12 S3 C9 0.2(4)
C10 C9 S3 C12 0.7(3)
C8 C9 S3 C12 178.6(3)
C28 C33 Ir1 N1 0.0(3)
C32 C33 Ir1 N1 -179.7(4)
C28 C33 Ir1 N4 -170.7(3)
C32 C33 Ir1 N4 9.6(4)
C28 C33 Ir1 C34 -91.5(3)
C32 C33 Ir1 C34 88.8(4)
C28 C33 Ir1 P1 90.7(3)
C32 C33 Ir1 P1 -89.0(4)
C28 C33 Ir1 S1 11.9(10)
C32 C33 Ir1 S1 -167.8(6)
C25 N1 Ir1 C33 -173.5(5)
N2 N1 Ir1 C33 -2.7(3)
C25 N1 Ir1 N4 -106.0(9)
N2 N1 Ir1 N4 64.8(8)
C25 N1 Ir1 C34 -85.9(5)
N2 N1 Ir1 C34 84.9(3)
C25 N1 Ir1 P1 92.5(4)
N2 N1 Ir1 P1 -96.7(3)
C25 N1 Ir1 S1 8.0(4)
N2 N1 Ir1 S1 178.9(3)
C42 N4 Ir1 C33 -93.9(4)
N3 N4 Ir1 C33 89.2(3)
C42 N4 Ir1 N1 -160.0(6)
N3 N4 Ir1 N1 23.0(9)
C42 N4 Ir1 C34 179.5(4)
N3 N4 Ir1 C34 2.6(3)
C42 N4 Ir1 P1 1.3(4)
N3 N4 Ir1 P1 -175.6(2)
C42 N4 Ir1 S1 85.8(4)
N3 N4 Ir1 S1 -91.1(2)
C39 C34 Ir1 C33 -99.4(3)
C35 C34 Ir1 C33 81.4(4)
C39 C34 Ir1 N1 -179.2(3)
C35 C34 Ir1 N1 1.7(4)
C39 C34 Ir1 N4 -2.6(3)
C35 C34 Ir1 N4 178.2(4)
C39 C34 Ir1 P1 34(2)
C35 C34 Ir1 P1 -145(2)
C39 C34 Ir1 S1 87.8(3)
C35 C34 Ir1 S1 -91.4(4)
C6 P1 Ir1 C33 140.60(17)
C13 P1 Ir1 C33 -102.07(18)
C19 P1 Ir1 C33 21.02(19)
C6 P1 Ir1 N1 -139.55(16)
C13 P1 Ir1 N1 -22.22(17)
C19 P1 Ir1 N1 100.88(18)
C6 P1 Ir1 N4 43.64(16)
C13 P1 Ir1 N4 160.96(17)
C19 P1 Ir1 N4 -75.94(18)
C6 P1 Ir1 C34 7(2)
C13 P1 Ir1 C34 125(2)
C19 P1 Ir1 C34 -112(2)
C6 P1 Ir1 S1 -46.68(13)
C13 P1 Ir1 S1 70.65(14)
C19 P1 Ir1 S1 -166.26(15)
C1 S1 Ir1 C33 -120.0(8)
C4 S1 Ir1 C33 140.0(8)
C1 S1 Ir1 N1 -108.34(19)
C4 S1 Ir1 N1 151.68(17)
C1 S1 Ir1 N4 62.54(18)
C4 S1 Ir1 N4 -37.43(17)
C1 S1 Ir1 C34 -17.02(19)
C4 S1 Ir1 C34 -116.99(18)
C1 S1 Ir1 P1 160.58(16)
C4 S1 Ir1 P1 60.61(14)
